data_4333867
loop_
_publ_author_name
'Yann Gloaguen'
'Wesley Jacobs'
'Bas de Bruin'
'Martin Lutz'
'Jarl Ivar van der Vlugt'

_publ_contact_author_address
; Bijvoet Center for Biomolecular Research
  Crystal and Structural Chemistry
  Utrecht University
  Padualaan 8
  3584 CH Utrecht
  The Netherlands
;
_publ_contact_author_email m.lutz@uu.nl
_publ_contact_author_fax '[+31] 30 2533940'
_publ_contact_author_name 'Martin Lutz'
_publ_contact_author_phone '[+31] 30 2533902'
_publ_section_title
;
 Reactivity of a Mononuclear Iridium(I) Species Bearing a Terminal
 Phosphido Fragment Embedded in a Triphosphorus Ligand
;
_journal_name_full 'Inorganic Chemistry'
_journal_page_first 1682
_journal_page_last 1684
_journal_paper_doi 10.1021/ic302301h
_journal_volume 52
_journal_year 2013
_chemical_formula_moiety 'C44 H40 Ir P3, 2(C7 H8)'
_chemical_formula_sum 'C58 H56 Ir P3'
_chemical_formula_weight 1038.14
_chemical_name_systematic
; 
 ? 
;
_space_group_IT_number 14
_symmetry_cell_setting monoclinic
_symmetry_space_group_name_Hall '-P 2ybc'
_symmetry_space_group_name_H-M 'P 1 21/c 1'
_atom_sites_solution_hydrogens geom
_atom_sites_solution_primary heavy
_atom_sites_solution_secondary difmap
_audit_creation_method SHELXL-97
_cell_angle_alpha 90.00
_cell_angle_beta 117.445(1)
_cell_angle_gamma 90.00
_cell_formula_units_Z 4
_cell_length_a 19.5980(4)
_cell_length_b 10.5302(3)
_cell_length_c 25.0275(6)
_cell_measurement_reflns_used 50320
_cell_measurement_temperature 150(2)
_cell_measurement_theta_max 27.50
_cell_measurement_theta_min 1.66
_cell_volume 4583.7(2)
_computing_cell_refinement Peakref
_computing_data_collection Apex2
_computing_data_reduction 'Eval15, SADABS-2008/1'
_computing_structure_refinement 'SHELXL-97 (Sheldrick, 2008)'
_computing_structure_solution 'DIRDIF-2008 (Beurskens et al., 2008)'
_diffrn_ambient_temperature 150(2)
_diffrn_measured_fraction_theta_full 1.000
_diffrn_measured_fraction_theta_max 1.000
_diffrn_measurement_device_type 'Bruker Kappa ApexII'
_diffrn_measurement_method '\f and \w scans'
_diffrn_radiation_monochromator graphite
_diffrn_radiation_source 'fine-focus sealed tube'
_diffrn_radiation_type MoK\a
_diffrn_radiation_wavelength 0.71073
_diffrn_reflns_av_R_equivalents 0.0199
_diffrn_reflns_av_sigmaI/netI 0.0147
_diffrn_reflns_limit_h_max 25
_diffrn_reflns_limit_h_min -25
_diffrn_reflns_limit_k_max 13
_diffrn_reflns_limit_k_min -13
_diffrn_reflns_limit_l_max 29
_diffrn_reflns_limit_l_min -32
_diffrn_reflns_number 58377
_diffrn_reflns_theta_full 27.50
_diffrn_reflns_theta_max 27.50
_diffrn_reflns_theta_min 1.66
_exptl_absorpt_coefficient_mu 3.057
_exptl_absorpt_correction_T_max 0.4305
_exptl_absorpt_correction_T_min 0.3078
_exptl_absorpt_correction_type multi-scan
_exptl_absorpt_process_details SADABS-2008/1
_exptl_crystal_colour 'pale yellow'
_exptl_crystal_density_diffrn 1.504
_exptl_crystal_description block
_exptl_crystal_F_000 2104
_exptl_crystal_size_max 0.42
_exptl_crystal_size_mid 0.30
_exptl_crystal_size_min 0.11
_refine_diff_density_max 0.590
_refine_diff_density_min -0.354
_refine_diff_density_rms 0.057
_refine_ls_extinction_method none
_refine_ls_goodness_of_fit_ref 1.037
_refine_ls_hydrogen_treatment mixed
_refine_ls_matrix_type full
_refine_ls_number_parameters 638
_refine_ls_number_reflns 10538
_refine_ls_number_restraints 420
_refine_ls_restrained_S_all 1.045
_refine_ls_R_factor_all 0.0177
_refine_ls_R_factor_gt 0.0153
_refine_ls_shift/su_max 0.004
_refine_ls_shift/su_mean 0.000
_refine_ls_structure_factor_coef Fsqd
_refine_ls_weighting_details 'calc w=1/[\s^2^(Fo^2^)+(0.0191P)^2^+2.1333P] where P=(Fo^2^+2Fc^2^)/3'
_refine_ls_weighting_scheme calc
_refine_ls_wR_factor_gt 0.0368
_refine_ls_wR_factor_ref 0.0375
_reflns_number_gt 9723
_reflns_number_total 10538
_reflns_threshold_expression I>2\s(I)
_cod_data_source_file ic302301h_si_002_2.cif
_cod_data_source_block l0309a
_cod_original_cell_volume 4583.68(19)
_cod_original_sg_symbol_H-M 'P 21/c'
_cod_database_code 4333867

loop_
_symmetry_equiv_pos_as_xyz
'x, y, z'
'-x, y+1/2, -z+1/2'
'-x, -y, -z'
'x, -y-1/2, z-1/2'

loop_
_atom_site_label
_atom_site_type_symbol
_atom_site_fract_x
_atom_site_fract_y
_atom_site_fract_z
_atom_site_U_iso_or_equiv
_atom_site_adp_type
_atom_site_occupancy
_atom_site_symmetry_multiplicity
_atom_site_calc_flag
_atom_site_refinement_flags
_atom_site_disorder_assembly
_atom_site_disorder_group
Ir1 Ir 0.235870(3) 0.187816(5) 0.282153(3) 0.01232(2) Uani 1 1 d . . .
P1 P 0.27653(2) 0.36195(4) 0.347985(18) 0.01468(8) Uani 1 1 d . . .
P2 P 0.18948(2) 0.11112(4) 0.344668(18) 0.01478(8) Uani 1 1 d . . .
P3 P 0.36549(2) 0.13684(4) 0.323846(17) 0.01240(8) Uani 1 1 d . . .
C1 C 0.14806(10) 0.05899(17) 0.21185(8) 0.0221(3) Uani 1 1 d . . .
H1 H 0.1377(11) -0.0096(19) 0.2318(9) 0.024(5) Uiso 1 1 d . . .
C2 C 0.21551(10) 0.05305(17) 0.20624(8) 0.0220(3) Uani 1 1 d . . .
H2 H 0.2466(11) -0.0212(19) 0.2229(8) 0.019(5) Uiso 1 1 d . . .
C3 C 0.22380(11) 0.11788(19) 0.15569(8) 0.0299(4) Uani 1 1 d . . .
H3A H 0.1867 0.0796 0.1170 0.036 Uiso 1 1 calc R . .
H3B H 0.2761 0.1014 0.1606 0.036 Uiso 1 1 calc R . .
C4 C 0.21067(13) 0.2603(2) 0.15249(9) 0.0355(5) Uani 1 1 d . . .
H4A H 0.1588 0.2785 0.1195 0.043 Uiso 1 1 calc R . .
H4B H 0.2485 0.3017 0.1423 0.043 Uiso 1 1 calc R . .
C5 C 0.21740(11) 0.31891(17) 0.21031(8) 0.0223(4) Uani 1 1 d . . .
H5 H 0.2502(11) 0.386(2) 0.2231(8) 0.020(5) Uiso 1 1 d . . .
C6 C 0.15279(10) 0.32194(16) 0.22224(8) 0.0224(4) Uani 1 1 d . . .
H6 H 0.1491(11) 0.3958(19) 0.2445(9) 0.023(5) Uiso 1 1 d . . .
C7 C 0.07442(11) 0.26738(19) 0.18162(10) 0.0344(5) Uani 1 1 d . . .
H7A H 0.0508 0.3171 0.1438 0.041 Uiso 1 1 calc R . .
H7B H 0.0412 0.2765 0.2016 0.041 Uiso 1 1 calc R . .
C8 C 0.07677(10) 0.12887(18) 0.16639(8) 0.0269(4) Uani 1 1 d . . .
H8A H 0.0748 0.1232 0.1262 0.032 Uiso 1 1 calc R . .
H8B H 0.0305 0.0858 0.1640 0.032 Uiso 1 1 calc R . .
C9 C 0.38179(9) 0.37013(15) 0.37831(7) 0.0149(3) Uani 1 1 d . . .
C10 C 0.42345(9) 0.47664(15) 0.41051(7) 0.0181(3) Uani 1 1 d . . .
H10 H 0.3970 0.5466 0.4164 0.022 Uiso 1 1 calc R . .
C11 C 0.50266(10) 0.48115(16) 0.43387(7) 0.0193(3) Uani 1 1 d . . .
H11 H 0.5301 0.5535 0.4560 0.023 Uiso 1 1 calc R . .
C12 C 0.54211(9) 0.38050(16) 0.42507(7) 0.0189(3) Uani 1 1 d . . .
H12 H 0.5965 0.3832 0.4417 0.023 Uiso 1 1 calc R . .
C13 C 0.50175(9) 0.27624(16) 0.39195(7) 0.0166(3) Uani 1 1 d . . .
H13 H 0.5285 0.2078 0.3853 0.020 Uiso 1 1 calc R . .
C14 C 0.42199(9) 0.27114(15) 0.36835(7) 0.0136(3) Uani 1 1 d . . .
C15 C 0.41428(9) 0.00813(14) 0.37826(7) 0.0144(3) Uani 1 1 d . . .
C16 C 0.39022(9) -0.01603(15) 0.42163(7) 0.0171(3) Uani 1 1 d . . .
H16 H 0.3487 0.0313 0.4212 0.021 Uiso 1 1 calc R . .
C17 C 0.42579(9) -0.10791(16) 0.46551(7) 0.0202(3) Uani 1 1 d . . .
H17 H 0.4081 -0.1237 0.4944 0.024 Uiso 1 1 calc R . .
C18 C 0.48687(10) -0.17647(15) 0.46722(8) 0.0221(4) Uani 1 1 d . . .
H18 H 0.5107 -0.2406 0.4968 0.027 Uiso 1 1 calc R . .
C19 C 0.51303(10) -0.15114(17) 0.42561(8) 0.0241(4) Uani 1 1 d . . .
H19 H 0.5556 -0.1970 0.4271 0.029 Uiso 1 1 calc R . .
C20 C 0.47751(10) -0.05929(16) 0.38178(8) 0.0206(3) Uani 1 1 d . . .
H20 H 0.4964 -0.0420 0.3538 0.025 Uiso 1 1 calc R . .
C21 C 0.40348(9) 0.11864(15) 0.26987(7) 0.0159(3) Uani 1 1 d . . .
C22 C 0.40516(10) 0.00181(16) 0.24437(8) 0.0210(3) Uani 1 1 d . . .
H22 H 0.3892 -0.0724 0.2571 0.025 Uiso 1 1 calc R . .
C23 C 0.42967(10) -0.00779(18) 0.20074(8) 0.0265(4) Uani 1 1 d . . .
H23 H 0.4306 -0.0882 0.1839 0.032 Uiso 1 1 calc R . .
C24 C 0.45280(11) 0.0995(2) 0.18181(9) 0.0315(4) Uani 1 1 d . . .
H24 H 0.4706 0.0930 0.1525 0.038 Uiso 1 1 calc R . .
C25 C 0.44989(12) 0.2166(2) 0.20572(9) 0.0331(4) Uani 1 1 d . . .
H25 H 0.4647 0.2908 0.1921 0.040 Uiso 1 1 calc R . .
C26 C 0.42554(11) 0.22610(17) 0.24927(8) 0.0236(4) Uani 1 1 d . . .
H26 H 0.4238 0.3070 0.2654 0.028 Uiso 1 1 calc R . .
C27 C 0.27469(9) 0.30581(15) 0.41721(7) 0.0158(3) Uani 1 1 d . . .
C28 C 0.30427(9) 0.38122(17) 0.46933(8) 0.0216(3) Uani 1 1 d . . .
H28 H 0.3282 0.4598 0.4696 0.026 Uiso 1 1 calc R . .
C29 C 0.29921(10) 0.3433(2) 0.52018(8) 0.0282(4) Uani 1 1 d . . .
H29 H 0.3198 0.3953 0.5551 0.034 Uiso 1 1 calc R . .
C30 C 0.26397(11) 0.2288(2) 0.52020(8) 0.0310(4) Uani 1 1 d . . .
H30 H 0.2611 0.2018 0.5553 0.037 Uiso 1 1 calc R . .
C31 C 0.23307(10) 0.15432(18) 0.46896(8) 0.0249(4) Uani 1 1 d . . .
H31 H 0.2085 0.0766 0.4690 0.030 Uiso 1 1 calc R . .
C32 C 0.23760(9) 0.19194(15) 0.41733(7) 0.0171(3) Uani 1 1 d . . .
C33 C 0.18873(9) -0.05870(16) 0.36052(7) 0.0189(3) Uani 1 1 d . . .
C34 C 0.23232(9) -0.14219(16) 0.34532(8) 0.0211(3) Uani 1 1 d . . .
H34 H 0.2609 -0.1106 0.3261 0.025 Uiso 1 1 calc R . .
C35 C 0.23442(10) -0.27096(17) 0.35797(9) 0.0281(4) Uani 1 1 d . . .
H35 H 0.2648 -0.3267 0.3478 0.034 Uiso 1 1 calc R . .
C36 C 0.19265(12) -0.31814(17) 0.38526(10) 0.0332(5) Uani 1 1 d . . .
H36 H 0.1948 -0.4060 0.3944 0.040 Uiso 1 1 calc R . .
C37 C 0.14752(11) -0.23732(19) 0.39930(9) 0.0325(4) Uani 1 1 d . . .
H37 H 0.1179 -0.2700 0.4174 0.039 Uiso 1 1 calc R . .
C38 C 0.14552(10) -0.10873(17) 0.38693(8) 0.0251(4) Uani 1 1 d . . .
H38 H 0.1143 -0.0539 0.3966 0.030 Uiso 1 1 calc R . .
C39 C 0.08885(9) 0.15090(16) 0.32258(8) 0.0185(3) Uani 1 1 d . . .
C40 C 0.02966(10) 0.07393(17) 0.28215(8) 0.0250(4) Uani 1 1 d . . .
H40 H 0.0417 -0.0028 0.2683 0.030 Uiso 1 1 calc R . .
C41 C -0.04669(10) 0.10842(19) 0.26196(9) 0.0307(4) Uani 1 1 d . . .
H41 H -0.0866 0.0567 0.2335 0.037 Uiso 1 1 calc R . .
C42 C -0.06466(11) 0.2177(2) 0.28322(10) 0.0356(5) Uani 1 1 d . . .
H42 H -0.1169 0.2405 0.2699 0.043 Uiso 1 1 calc R . .
C43 C -0.00668(11) 0.29385(19) 0.32377(10) 0.0328(4) Uani 1 1 d . . .
H43 H -0.0191 0.3684 0.3389 0.039 Uiso 1 1 calc R . .
C44 C 0.06986(10) 0.26209(17) 0.34269(8) 0.0242(4) Uani 1 1 d . . .
H44 H 0.1095 0.3166 0.3695 0.029 Uiso 1 1 calc R . .
C45 C 0.31033(13) 0.6631(2) 0.18090(13) 0.0535(7) Uani 1 1 d D . .
C46 C 0.27277(13) 0.7574(2) 0.13848(13) 0.0633(8) Uani 1 1 d D . .
H46 H 0.2500 0.8265 0.1488 0.076 Uiso 1 1 calc R . .
C47 C 0.26786(14) 0.7531(3) 0.08184(13) 0.0663(8) Uani 1 1 d D . .
H47 H 0.2424 0.8196 0.0541 0.080 Uiso 1 1 calc R . .
C48 C 0.29877(14) 0.6555(3) 0.06508(14) 0.0615(8) Uani 1 1 d D . .
H48 H 0.2943 0.6517 0.0257 0.074 Uiso 1 1 calc R . .
C49 C 0.33641(14) 0.5630(3) 0.10615(14) 0.0621(8) Uani 1 1 d D . .
H49 H 0.3588 0.4944 0.0951 0.075 Uiso 1 1 calc R . .
C50 C 0.34284(14) 0.5660(2) 0.16316(13) 0.0571(7) Uani 1 1 d D . .
H50 H 0.3701 0.5004 0.1908 0.069 Uiso 1 1 calc R . .
C51 C 0.3155(2) 0.6666(3) 0.24216(16) 0.0930(13) Uani 1 1 d D . .
H51A H 0.3441 0.5922 0.2651 0.139 Uiso 1 1 calc R . .
H51B H 0.2636 0.6657 0.2387 0.139 Uiso 1 1 calc R . .
H51C H 0.3422 0.7441 0.2630 0.139 Uiso 1 1 calc R . .
C52 C -0.0381(2) 0.9863(4) 0.00721(15) 0.0358(9) Uani 0.50 1 d PDU A -1
C53 C 0.0049(3) 0.8792(7) 0.01204(18) 0.0369(17) Uani 0.50 1 d PDU A -1
H53 H -0.0098 0.8002 0.0220 0.044 Uiso 0.50 1 calc PR A -1
C54 C 0.0688(3) 0.8854(4) 0.00269(18) 0.0456(11) Uani 0.50 1 d PDU A -1
H54 H 0.0978 0.8108 0.0062 0.055 Uiso 0.50 1 calc PR A -1
C55 C 0.0907(4) 0.9989(6) -0.0117(2) 0.050(2) Uani 0.50 1 d PDU A -1
H55 H 0.1347 1.0029 -0.0183 0.060 Uiso 0.50 1 calc PR A -1
C56 C 0.0487(3) 1.1064(5) -0.01663(19) 0.0536(14) Uani 0.50 1 d PDU A -1
H56 H 0.0637 1.1852 -0.0265 0.064 Uiso 0.50 1 calc PR A -1
C57 C -0.0154(4) 1.1001(7) -0.0072(2) 0.045(2) Uani 0.50 1 d PDU A -1
H57 H -0.0442 1.1750 -0.0106 0.053 Uiso 0.50 1 calc PR A -1
C58 C -0.1071(4) 0.9791(8) 0.0176(3) 0.052(2) Uani 0.50 1 d PDU A -1
H58A H -0.1305 1.0635 0.0123 0.079 Uiso 0.50 1 calc PR A -1
H58B H -0.0917 0.9492 0.0587 0.079 Uiso 0.50 1 calc PR A -1
H58C H -0.1445 0.9198 -0.0112 0.079 Uiso 0.50 1 calc PR A -1
C59 C -0.0413(3) 0.0309(3) 0.4607(2) 0.0350(10) Uani 0.50 1 d PDU B -2
C60 C 0.0342(3) 0.0305(4) 0.4718(3) 0.0409(17) Uani 0.50 1 d PDU B -2
H60 H 0.0467 0.0576 0.4411 0.049 Uiso 0.50 1 calc PR B -2
C61 C 0.0921(3) -0.0082(4) 0.5264(3) 0.0530(15) Uani 0.50 1 d PDU B -2
H61 H 0.1439 -0.0077 0.5330 0.064 Uiso 0.50 1 calc PR B -2
C62 C 0.0752(3) -0.0477(5) 0.5714(3) 0.0492(15) Uani 0.50 1 d PDU B -2
H62 H 0.1151 -0.0745 0.6092 0.059 Uiso 0.50 1 calc PR B -2
C63 C 0.0001(3) -0.0480(4) 0.5611(2) 0.0446(13) Uani 0.50 1 d PDU B -2
H63 H -0.0122 -0.0750 0.5918 0.053 Uiso 0.50 1 calc PR B -2
C64 C -0.0576(4) -0.0092(5) 0.5062(2) 0.0340(15) Uani 0.50 1 d PDU B -2
H64 H -0.1094 -0.0100 0.4995 0.041 Uiso 0.50 1 calc PR B -2
C65 C -0.1033(3) 0.0729(5) 0.4017(2) 0.0499(14) Uani 0.50 1 d PDU B -2
H65A H -0.1531 0.0657 0.4019 0.075 Uiso 0.50 1 calc PR B -2
H65B H -0.1034 0.0193 0.3697 0.075 Uiso 0.50 1 calc PR B -2
H65C H -0.0946 0.1615 0.3946 0.075 Uiso 0.50 1 calc PR B -2

loop_
_atom_site_aniso_label
_atom_site_aniso_U_11
_atom_site_aniso_U_22
_atom_site_aniso_U_33
_atom_site_aniso_U_23
_atom_site_aniso_U_13
_atom_site_aniso_U_12
Ir1 0.01412(3) 0.01172(3) 0.01106(3) -0.00052(2) 0.00575(2) 0.00021(2)
P1 0.01673(19) 0.01302(18) 0.01462(19) -0.00158(15) 0.00750(16) 0.00081(15)
P2 0.01611(19) 0.01419(18) 0.01535(19) 0.00041(15) 0.00838(16) 0.00007(14)
P3 0.01547(18) 0.01106(18) 0.01195(18) -0.00053(14) 0.00741(15) 0.00035(14)
C1 0.0256(8) 0.0175(8) 0.0178(8) -0.0029(7) 0.0054(7) -0.0052(7)
C2 0.0257(8) 0.0202(8) 0.0157(8) -0.0070(7) 0.0058(7) 0.0005(7)
C3 0.0340(10) 0.0386(11) 0.0177(8) -0.0060(8) 0.0125(8) 0.0011(8)
C4 0.0535(13) 0.0378(11) 0.0178(9) 0.0031(8) 0.0187(9) 0.0007(10)
C5 0.0306(9) 0.0202(8) 0.0148(8) 0.0040(7) 0.0092(7) -0.0009(7)
C6 0.0238(9) 0.0164(8) 0.0200(8) 0.0024(7) 0.0042(7) 0.0038(6)
C7 0.0246(9) 0.0293(10) 0.0347(11) 0.0057(9) 0.0011(8) 0.0041(8)
C8 0.0216(9) 0.0300(10) 0.0201(9) -0.0021(8) 0.0021(7) -0.0029(7)
C9 0.0180(7) 0.0150(7) 0.0133(7) 0.0005(6) 0.0084(6) -0.0009(6)
C10 0.0239(8) 0.0149(7) 0.0181(8) -0.0024(6) 0.0119(7) -0.0015(6)
C11 0.0244(8) 0.0184(8) 0.0157(8) -0.0029(6) 0.0097(7) -0.0072(6)
C12 0.0179(8) 0.0229(8) 0.0156(8) 0.0002(6) 0.0075(6) -0.0043(6)
C13 0.0186(8) 0.0173(7) 0.0154(8) 0.0011(6) 0.0091(6) 0.0011(6)
C14 0.0188(7) 0.0127(7) 0.0106(7) 0.0004(6) 0.0079(6) -0.0007(6)
C15 0.0167(7) 0.0119(7) 0.0136(7) -0.0003(6) 0.0061(6) -0.0008(6)
C16 0.0169(7) 0.0194(8) 0.0152(7) -0.0007(6) 0.0076(6) -0.0003(6)
C17 0.0233(8) 0.0232(8) 0.0151(8) 0.0020(6) 0.0095(7) -0.0023(6)
C18 0.0285(9) 0.0161(8) 0.0176(8) 0.0034(6) 0.0072(7) 0.0036(7)
C19 0.0264(9) 0.0208(8) 0.0256(9) 0.0029(7) 0.0125(8) 0.0100(7)
C20 0.0247(8) 0.0201(8) 0.0207(8) 0.0032(7) 0.0136(7) 0.0044(7)
C21 0.0166(7) 0.0192(8) 0.0134(7) -0.0006(6) 0.0081(6) 0.0010(6)
C22 0.0264(9) 0.0194(8) 0.0201(8) -0.0015(7) 0.0129(7) 0.0010(7)
C23 0.0310(9) 0.0295(10) 0.0226(9) -0.0057(7) 0.0155(8) 0.0049(8)
C24 0.0362(10) 0.0450(12) 0.0235(9) -0.0051(8) 0.0224(9) -0.0015(9)
C25 0.0473(12) 0.0345(11) 0.0280(10) -0.0021(8) 0.0264(10) -0.0123(9)
C26 0.0347(10) 0.0200(8) 0.0204(9) -0.0031(7) 0.0166(8) -0.0042(7)
C27 0.0134(7) 0.0205(8) 0.0143(7) -0.0014(6) 0.0071(6) 0.0031(6)
C28 0.0178(8) 0.0268(9) 0.0200(8) -0.0059(7) 0.0085(7) -0.0005(7)
C29 0.0253(9) 0.0417(11) 0.0175(8) -0.0088(8) 0.0097(7) -0.0001(8)
C30 0.0354(10) 0.0447(12) 0.0185(9) 0.0001(8) 0.0172(8) 0.0005(9)
C31 0.0269(9) 0.0305(9) 0.0207(9) 0.0025(7) 0.0139(8) -0.0003(7)
C32 0.0153(7) 0.0206(8) 0.0160(8) 0.0003(6) 0.0078(6) 0.0039(6)
C33 0.0192(8) 0.0161(7) 0.0192(8) 0.0029(6) 0.0070(7) 0.0004(6)
C34 0.0188(8) 0.0188(8) 0.0220(8) -0.0004(7) 0.0063(7) -0.0010(6)
C35 0.0251(9) 0.0191(8) 0.0317(10) -0.0005(8) 0.0059(8) 0.0043(7)
C36 0.0346(11) 0.0186(9) 0.0362(11) 0.0070(8) 0.0076(9) -0.0016(8)
C37 0.0334(10) 0.0284(10) 0.0355(11) 0.0110(9) 0.0156(9) -0.0031(8)
C38 0.0274(9) 0.0228(9) 0.0285(9) 0.0057(7) 0.0157(8) 0.0008(7)
C39 0.0182(8) 0.0192(8) 0.0198(8) 0.0045(6) 0.0102(7) 0.0008(6)
C40 0.0225(8) 0.0233(9) 0.0281(9) 0.0034(7) 0.0107(7) -0.0017(7)
C41 0.0197(8) 0.0320(10) 0.0336(10) 0.0092(8) 0.0065(8) -0.0045(7)
C42 0.0197(9) 0.0405(12) 0.0432(12) 0.0163(10) 0.0117(9) 0.0096(8)
C43 0.0280(10) 0.0289(10) 0.0404(12) 0.0059(9) 0.0147(9) 0.0129(8)
C44 0.0218(8) 0.0223(9) 0.0270(9) 0.0023(7) 0.0101(7) 0.0032(7)
C45 0.0607(16) 0.0320(12) 0.0733(19) -0.0187(12) 0.0356(15) -0.0215(11)
C46 0.0669(18) 0.0382(14) 0.087(2) -0.0186(15) 0.0371(17) 0.0044(13)
C47 0.0515(16) 0.0646(19) 0.066(2) -0.0024(16) 0.0123(14) 0.0007(14)
C48 0.0405(14) 0.079(2) 0.0619(18) -0.0231(16) 0.0214(14) -0.0203(14)
C49 0.0355(13) 0.0637(18) 0.091(2) -0.0295(17) 0.0326(15) -0.0057(12)
C50 0.0519(15) 0.0369(13) 0.076(2) -0.0009(13) 0.0242(14) 0.0007(11)
C51 0.153(4) 0.064(2) 0.089(3) -0.0263(19) 0.079(3) -0.051(2)
C52 0.040(2) 0.039(2) 0.0211(19) -0.0038(17) 0.0085(18) 0.0021(19)
C53 0.043(3) 0.028(3) 0.036(3) 0.006(2) 0.015(3) 0.002(2)
C54 0.047(3) 0.048(3) 0.041(3) 0.002(2) 0.020(2) 0.006(2)
C55 0.046(4) 0.063(4) 0.035(3) -0.007(3) 0.013(3) -0.009(3)
C56 0.077(4) 0.042(3) 0.034(2) 0.002(2) 0.019(3) -0.018(3)
C57 0.070(5) 0.031(3) 0.028(3) 0.001(2) 0.018(3) 0.005(3)
C58 0.047(4) 0.064(4) 0.042(3) -0.003(3) 0.016(3) 0.009(3)
C59 0.046(3) 0.022(2) 0.042(3) -0.008(2) 0.025(2) -0.0014(19)
C60 0.047(5) 0.039(3) 0.050(4) 0.004(3) 0.034(4) 0.005(3)
C61 0.037(3) 0.051(3) 0.080(4) -0.002(3) 0.034(3) 0.002(2)
C62 0.046(4) 0.038(3) 0.049(4) -0.003(3) 0.009(3) 0.009(2)
C63 0.054(3) 0.042(3) 0.049(3) 0.008(3) 0.033(3) 0.006(2)
C64 0.030(3) 0.037(3) 0.042(4) 0.006(3) 0.023(3) 0.004(2)
C65 0.063(4) 0.042(3) 0.040(3) -0.008(2) 0.021(3) -0.002(3)

loop_
_atom_type_symbol
_atom_type_description
_atom_type_scat_dispersion_real
_atom_type_scat_dispersion_imag
_atom_type_scat_source
C C 0.0033 0.0016 'International Tables Vol C Tables 4.2.6.8 and 6.1.1.4'
H H 0.0000 0.0000 'International Tables Vol C Tables 4.2.6.8 and 6.1.1.4'
Ir Ir -1.4442 7.9887 'International Tables Vol C Tables 4.2.6.8 and 6.1.1.4'
P P 0.1023 0.0942 'International Tables Vol C Tables 4.2.6.8 and 6.1.1.4'

loop_
_geom_angle_atom_site_label_1
_geom_angle_atom_site_label_2
_geom_angle_atom_site_label_3
_geom_angle
C6 Ir1 C5 38.68(7)
C6 Ir1 C2 92.45(7)
C5 Ir1 C2 78.71(7)
C6 Ir1 C1 77.97(7)
C5 Ir1 C1 87.72(7)
C2 Ir1 C1 35.96(6)
C6 Ir1 P2 107.22(5)
C5 Ir1 P2 145.82(5)
C2 Ir1 P2 112.47(5)
C1 Ir1 P2 85.44(5)
C6 Ir1 P3 141.61(5)
C5 Ir1 P3 104.52(5)
C2 Ir1 P3 88.01(5)
C1 Ir1 P3 119.62(5)
P2 Ir1 P3 107.964(14)
C6 Ir1 P1 83.08(5)
C5 Ir1 P1 87.57(5)
C2 Ir1 P1 162.71(5)
C1 Ir1 P1 155.02(5)
P2 Ir1 P1 84.781(15)
P3 Ir1 P1 85.290(14)
C9 P1 C27 97.51(7)
C9 P1 Ir1 106.22(5)
C27 P1 Ir1 105.16(5)
C32 P2 C33 106.91(8)
C32 P2 C39 100.58(7)
C33 P2 C39 99.98(7)
C32 P2 Ir1 109.30(6)
C33 P2 Ir1 122.51(6)
C39 P2 Ir1 115.09(5)
C14 P3 C21 101.13(7)
C14 P3 C15 99.01(7)
C21 P3 C15 102.67(7)
C14 P3 Ir1 109.01(5)
C21 P3 Ir1 115.22(5)
C15 P3 Ir1 126.09(5)
C2 C1 C8 122.15(16)
C2 C1 Ir1 71.82(10)
C8 C1 Ir1 113.49(12)
C2 C1 H1 117.4(12)
C8 C1 H1 114.5(12)
Ir1 C1 H1 108.5(12)
C1 C2 C3 122.49(16)
C1 C2 Ir1 72.22(10)
C3 C2 Ir1 112.07(12)
C1 C2 H2 115.8(11)
C3 C2 H2 116.1(11)
Ir1 C2 H2 108.4(11)
C2 C3 C4 114.18(15)
C2 C3 H3A 108.7
C4 C3 H3A 108.7
C2 C3 H3B 108.7
C4 C3 H3B 108.7
H3A C3 H3B 107.6
C3 C4 C5 114.37(15)
C3 C4 H4A 108.7
C5 C4 H4A 108.7
C3 C4 H4B 108.7
C5 C4 H4B 108.7
H4A C4 H4B 107.6
C6 C5 C4 120.72(17)
C6 C5 Ir1 70.43(10)
C4 C5 Ir1 116.09(12)
C6 C5 H5 117.5(12)
C4 C5 H5 112.7(12)
Ir1 C5 H5 112.6(12)
C5 C6 C7 125.08(18)
C5 C6 Ir1 70.89(10)
C7 C6 Ir1 115.26(12)
C5 C6 H6 116.3(11)
C7 C6 H6 111.4(11)
Ir1 C6 H6 110.8(11)
C6 C7 C8 113.35(15)
C6 C7 H7A 108.9
C8 C7 H7A 108.9
C6 C7 H7B 108.9
C8 C7 H7B 108.9
H7A C7 H7B 107.7
C7 C8 C1 113.65(14)
C7 C8 H8A 108.8
C1 C8 H8A 108.8
C7 C8 H8B 108.8
C1 C8 H8B 108.8
H8A C8 H8B 107.7
C14 C9 C10 118.20(14)
C14 C9 P1 120.53(12)
C10 C9 P1 121.24(12)
C11 C10 C9 120.82(15)
C11 C10 H10 119.6
C9 C10 H10 119.6
C10 C11 C12 120.33(15)
C10 C11 H11 119.8
C12 C11 H11 119.8
C13 C12 C11 119.64(15)
C13 C12 H12 120.2
C11 C12 H12 120.2
C12 C13 C14 120.27(15)
C12 C13 H13 119.9
C14 C13 H13 119.9
C13 C14 C9 120.67(14)
C13 C14 P3 122.33(12)
C9 C14 P3 117.00(12)
C16 C15 C20 117.90(14)
C16 C15 P3 117.59(12)
C20 C15 P3 124.29(12)
C17 C16 C15 121.19(15)
C17 C16 H16 119.4
C15 C16 H16 119.4
C18 C17 C16 120.09(16)
C18 C17 H17 120.0
C16 C17 H17 120.0
C17 C18 C19 119.53(15)
C17 C18 H18 120.2
C19 C18 H18 120.2
C18 C19 C20 120.38(16)
C18 C19 H19 119.8
C20 C19 H19 119.8
C19 C20 C15 120.85(16)
C19 C20 H20 119.6
C15 C20 H20 119.6
C26 C21 C22 118.12(15)
C26 C21 P3 119.34(13)
C22 C21 P3 122.31(12)
C23 C22 C21 121.04(16)
C23 C22 H22 119.5
C21 C22 H22 119.5
C24 C23 C22 119.95(17)
C24 C23 H23 120.0
C22 C23 H23 120.0
C23 C24 C25 119.71(17)
C23 C24 H24 120.1
C25 C24 H24 120.1
C26 C25 C24 120.31(18)
C26 C25 H25 119.8
C24 C25 H25 119.8
C25 C26 C21 120.83(17)
C25 C26 H26 119.6
C21 C26 H26 119.6
C32 C27 C28 118.28(15)
C32 C27 P1 120.66(12)
C28 C27 P1 120.83(13)
C29 C28 C27 121.24(17)
C29 C28 H28 119.4
C27 C28 H28 119.4
C28 C29 C30 119.90(17)
C28 C29 H29 120.1
C30 C29 H29 120.1
C31 C30 C29 119.82(17)
C31 C30 H30 120.1
C29 C30 H30 120.1
C30 C31 C32 120.75(18)
C30 C31 H31 119.6
C32 C31 H31 119.6
C31 C32 C27 119.99(16)
C31 C32 P2 124.49(13)
C27 C32 P2 115.22(12)
C34 C33 C38 118.20(16)
C34 C33 P2 119.25(13)
C38 C33 P2 122.54(13)
C35 C34 C33 120.71(17)
C35 C34 H34 119.6
C33 C34 H34 119.6
C36 C35 C34 120.20(18)
C36 C35 H35 119.9
C34 C35 H35 119.9
C35 C36 C37 119.95(17)
C35 C36 H36 120.0
C37 C36 H36 120.0
C36 C37 C38 119.97(18)
C36 C37 H37 120.0
C38 C37 H37 120.0
C37 C38 C33 120.93(17)
C37 C38 H38 119.5
C33 C38 H38 119.5
C44 C39 C40 118.68(16)
C44 C39 P2 120.85(13)
C40 C39 P2 120.35(13)
C41 C40 C39 120.56(18)
C41 C40 H40 119.7
C39 C40 H40 119.7
C42 C41 C40 120.09(18)
C42 C41 H41 120.0
C40 C41 H41 120.0
C43 C42 C41 119.90(17)
C43 C42 H42 120.0
C41 C42 H42 120.0
C42 C43 C44 120.32(19)
C42 C43 H43 119.8
C44 C43 H43 119.8
C43 C44 C39 120.39(17)
C43 C44 H44 119.8
C39 C44 H44 119.8
C50 C45 C46 116.3(3)
C50 C45 C51 121.8(3)
C46 C45 C51 121.9(3)
C47 C46 C45 121.6(2)
C47 C46 H46 119.2
C45 C46 H46 119.2
C48 C47 C46 121.0(3)
C48 C47 H47 119.5
C46 C47 H47 119.5
C47 C48 C49 118.3(3)
C47 C48 H48 120.9
C49 C48 H48 120.9
C48 C49 C50 121.7(2)
C48 C49 H49 119.1
C50 C49 H49 119.1
C49 C50 C45 121.1(3)
C49 C50 H50 119.5
C45 C50 H50 119.5
C45 C51 H51A 109.5
C45 C51 H51B 109.5
H51A C51 H51B 109.5
C45 C51 H51C 109.5
H51A C51 H51C 109.5
H51B C51 H51C 109.5
C53 C52 C57 118.3(5)
C53 C52 C58 120.6(5)
C57 C52 C58 121.1(5)
C54 C53 C52 120.8(6)
C54 C53 H53 119.6
C52 C53 H53 119.6
C55 C54 C53 120.3(6)
C55 C54 H54 119.8
C53 C54 H54 119.8
C56 C55 C54 119.6(5)
C56 C55 H55 120.2
C54 C55 H55 120.2
C55 C56 C57 120.0(5)
C55 C56 H56 120.0
C57 C56 H56 120.0
C52 C57 C56 120.9(6)
C52 C57 H57 119.6
C56 C57 H57 119.6
C52 C58 H58A 109.5
C52 C58 H58B 109.5
H58A C58 H58B 109.5
C52 C58 H58C 109.5
H58A C58 H58C 109.5
H58B C58 H58C 109.5
C60 C59 C64 117.9(4)
C60 C59 C65 121.0(5)
C64 C59 C65 121.1(5)
C59 C60 C61 121.4(6)
C59 C60 H60 119.3
C61 C60 H60 119.3
C60 C61 C62 120.2(5)
C60 C61 H61 119.9
C62 C61 H61 119.9
C63 C62 C61 119.2(5)
C63 C62 H62 120.4
C61 C62 H62 120.4
C62 C63 C64 120.2(6)
C62 C63 H63 119.9
C64 C63 H63 119.9
C63 C64 C59 121.1(6)
C63 C64 H64 119.4
C59 C64 H64 119.4
C59 C65 H65A 109.5
C59 C65 H65B 109.5
H65A C65 H65B 109.5
C59 C65 H65C 109.5
H65A C65 H65C 109.5
H65B C65 H65C 109.5

loop_
_geom_bond_atom_site_label_1
_geom_bond_atom_site_label_2
_geom_bond_distance
Ir1 C6 2.1550(16)
Ir1 C5 2.1610(17)
Ir1 C2 2.2547(16)
Ir1 C1 2.2598(16)
Ir1 P2 2.2887(4)
Ir1 P3 2.3209(4)
Ir1 P1 2.3456(4)
P1 C9 1.8428(16)
P1 C27 1.8465(17)
P2 C32 1.8276(17)
P2 C33 1.8333(17)
P2 C39 1.8345(17)
P3 C14 1.8247(16)
P3 C21 1.8285(16)
P3 C15 1.8454(16)
C1 C2 1.394(2)
C1 C8 1.524(2)
C1 H1 0.95(2)
C2 C3 1.511(3)
C2 H2 0.960(19)
C3 C4 1.517(3)
C3 H3A 0.9900
C3 H3B 0.9900
C4 C5 1.522(3)
C4 H4A 0.9900
C4 H4B 0.9900
C5 C6 1.429(3)
C5 H5 0.91(2)
C6 C7 1.511(3)
C6 H6 0.98(2)
C7 C8 1.514(3)
C7 H7A 0.9900
C7 H7B 0.9900
C8 H8A 0.9900
C8 H8B 0.9900
C9 C14 1.397(2)
C9 C10 1.403(2)
C10 C11 1.385(2)
C10 H10 0.9500
C11 C12 1.388(2)
C11 H11 0.9500
C12 C13 1.383(2)
C12 H12 0.9500
C13 C14 1.394(2)
C13 H13 0.9500
C15 C16 1.392(2)
C15 C20 1.395(2)
C16 C17 1.387(2)
C16 H16 0.9500
C17 C18 1.382(2)
C17 H17 0.9500
C18 C19 1.382(3)
C18 H18 0.9500
C19 C20 1.386(2)
C19 H19 0.9500
C20 H20 0.9500
C21 C26 1.392(2)
C21 C22 1.393(2)
C22 C23 1.384(2)
C22 H22 0.9500
C23 C24 1.380(3)
C23 H23 0.9500
C24 C25 1.383(3)
C24 H24 0.9500
C25 C26 1.380(3)
C25 H25 0.9500
C26 H26 0.9500
C27 C32 1.403(2)
C27 C28 1.404(2)
C28 C29 1.380(3)
C28 H28 0.9500
C29 C30 1.389(3)
C29 H29 0.9500
C30 C31 1.382(3)
C30 H30 0.9500
C31 C32 1.393(2)
C31 H31 0.9500
C33 C34 1.395(2)
C33 C38 1.395(2)
C34 C35 1.389(2)
C34 H34 0.9500
C35 C36 1.378(3)
C35 H35 0.9500
C36 C37 1.384(3)
C36 H36 0.9500
C37 C38 1.386(3)
C37 H37 0.9500
C38 H38 0.9500
C39 C44 1.391(2)
C39 C40 1.394(2)
C40 C41 1.389(2)
C40 H40 0.9500
C41 C42 1.380(3)
C41 H41 0.9500
C42 C43 1.379(3)
C42 H42 0.9500
C43 C44 1.390(2)
C43 H43 0.9500
C44 H44 0.9500
C45 C50 1.381(3)
C45 C46 1.391(4)
C45 C51 1.490(4)
C46 C47 1.377(4)
C46 H46 0.9500
C47 C48 1.354(4)
C47 H47 0.9500
C48 C49 1.360(4)
C48 H48 0.9500
C49 C50 1.374(3)
C49 H49 0.9500
C50 H50 0.9500
C51 H51A 0.9800
C51 H51B 0.9800
C51 H51C 0.9800
C52 C53 1.380(6)
C52 C57 1.382(6)
C52 C58 1.493(6)
C53 C54 1.377(6)
C53 H53 0.9500
C54 C55 1.373(6)
C54 H54 0.9500
C55 C56 1.371(6)
C55 H55 0.9500
C56 C57 1.383(6)
C56 H56 0.9500
C57 H57 0.9500
C58 H58A 0.9800
C58 H58B 0.9800
C58 H58C 0.9800
C59 C60 1.374(5)
C59 C64 1.383(5)
C59 C65 1.483(6)
C60 C61 1.375(5)
C60 H60 0.9500
C61 C62 1.378(6)
C61 H61 0.9500
C62 C63 1.372(5)
C62 H62 0.9500
C63 C64 1.378(5)
C63 H63 0.9500
C64 H64 0.9500
C65 H65A 0.9800
C65 H65B 0.9800
C65 H65C 0.9800

loop_
_geom_torsion_atom_site_label_1
_geom_torsion_atom_site_label_2
_geom_torsion_atom_site_label_3
_geom_torsion_atom_site_label_4
_geom_torsion
C6 Ir1 P1 C9 -131.61(7)
C5 Ir1 P1 C9 -93.05(7)
C2 Ir1 P1 C9 -55.80(16)
C1 Ir1 P1 C9 -172.35(12)
P2 Ir1 P1 C9 120.30(5)
P3 Ir1 P1 C9 11.74(5)
C6 Ir1 P1 C27 125.69(7)
C5 Ir1 P1 C27 164.25(7)
C2 Ir1 P1 C27 -158.50(16)
C1 Ir1 P1 C27 84.94(12)
P2 Ir1 P1 C27 17.59(5)
P3 Ir1 P1 C27 -90.97(5)
C6 Ir1 P2 C32 -100.69(7)
C5 Ir1 P2 C32 -97.46(10)
C2 Ir1 P2 C32 159.14(7)
C1 Ir1 P2 C32 -176.60(7)
P3 Ir1 P2 C32 63.72(6)
P1 Ir1 P2 C32 -19.61(5)
C6 Ir1 P2 C33 133.25(8)
C5 Ir1 P2 C33 136.49(11)
C2 Ir1 P2 C33 33.08(8)
C1 Ir1 P2 C33 57.35(8)
P3 Ir1 P2 C33 -62.34(6)
P1 Ir1 P2 C33 -145.66(6)
C6 Ir1 P2 C39 11.57(8)
C5 Ir1 P2 C39 14.80(11)
C2 Ir1 P2 C39 -88.60(8)
C1 Ir1 P2 C39 -64.34(8)
P3 Ir1 P2 C39 175.97(6)
P1 Ir1 P2 C39 92.65(6)
C6 Ir1 P3 C14 60.71(10)
C5 Ir1 P3 C14 74.34(7)
C2 Ir1 P3 C14 152.14(7)
C1 Ir1 P3 C14 170.08(7)
P2 Ir1 P3 C14 -94.86(5)
P1 Ir1 P3 C14 -11.91(5)
C6 Ir1 P3 C21 -52.11(10)
C5 Ir1 P3 C21 -38.48(8)
C2 Ir1 P3 C21 39.31(8)
C1 Ir1 P3 C21 57.25(8)
P2 Ir1 P3 C21 152.31(6)
P1 Ir1 P3 C21 -124.74(6)
C6 Ir1 P3 C15 177.85(10)
C5 Ir1 P3 C15 -168.52(8)
C2 Ir1 P3 C15 -90.73(8)
C1 Ir1 P3 C15 -72.79(8)
P2 Ir1 P3 C15 22.27(6)
P1 Ir1 P3 C15 105.22(6)
C6 Ir1 C1 C2 111.59(12)
C5 Ir1 C1 C2 73.81(11)
P2 Ir1 C1 C2 -139.71(10)
P3 Ir1 C1 C2 -31.61(12)
P1 Ir1 C1 C2 153.08(10)
C6 Ir1 C1 C8 -6.32(13)
C5 Ir1 C1 C8 -44.10(13)
C2 Ir1 C1 C8 -117.91(18)
P2 Ir1 C1 C8 102.39(13)
P3 Ir1 C1 C8 -149.52(11)
P1 Ir1 C1 C8 35.2(2)
C8 C1 C2 C3 1.5(3)
Ir1 C1 C2 C3 -105.28(16)
C8 C1 C2 Ir1 106.80(16)
C6 Ir1 C2 C1 -65.54(11)
C5 Ir1 C2 C1 -101.90(11)
P2 Ir1 C2 C1 44.24(11)
P3 Ir1 C2 C1 152.87(10)
P1 Ir1 C2 C1 -139.97(13)
C6 Ir1 C2 C3 53.06(13)
C5 Ir1 C2 C3 16.70(13)
C1 Ir1 C2 C3 118.60(18)
P2 Ir1 C2 C3 162.84(11)
P3 Ir1 C2 C3 -88.53(12)
P1 Ir1 C2 C3 -21.4(2)
C1 C2 C3 C4 58.3(2)
Ir1 C2 C3 C4 -24.1(2)
C2 C3 C4 C5 18.9(2)
C3 C4 C5 C6 -86.0(2)
C3 C4 C5 Ir1 -4.2(2)
C2 Ir1 C5 C6 108.61(11)
C1 Ir1 C5 C6 73.50(11)
P2 Ir1 C5 C6 -4.95(15)
P3 Ir1 C5 C6 -166.46(9)
P1 Ir1 C5 C6 -81.96(10)
C6 Ir1 C5 C4 -115.44(19)
C2 Ir1 C5 C4 -6.84(15)
C1 Ir1 C5 C4 -41.94(15)
P2 Ir1 C5 C4 -120.39(14)
P3 Ir1 C5 C4 78.10(15)
P1 Ir1 C5 C4 162.59(15)
C4 C5 C6 C7 1.4(3)
Ir1 C5 C6 C7 -107.97(17)
C4 C5 C6 Ir1 109.37(16)
C2 Ir1 C6 C5 -68.47(11)
C1 Ir1 C6 C5 -101.60(11)
P2 Ir1 C6 C5 177.09(9)
P3 Ir1 C6 C5 21.41(14)
P1 Ir1 C6 C5 94.77(10)
C5 Ir1 C6 C7 120.60(19)
C2 Ir1 C6 C7 52.13(15)
C1 Ir1 C6 C7 19.00(15)
P2 Ir1 C6 C7 -62.31(15)
P3 Ir1 C6 C7 142.01(12)
P1 Ir1 C6 C7 -144.63(15)
C5 C6 C7 C8 54.7(3)
Ir1 C6 C7 C8 -29.0(2)
C6 C7 C8 C1 22.8(2)
C2 C1 C8 C7 -89.7(2)
Ir1 C1 C8 C7 -7.1(2)
C27 P1 C9 C14 97.99(13)
Ir1 P1 C9 C14 -10.26(14)
C27 P1 C9 C10 -83.70(14)
Ir1 P1 C9 C10 168.05(12)
C14 C9 C10 C11 -2.6(2)
P1 C9 C10 C11 179.07(13)
C9 C10 C11 C12 0.8(2)
C10 C11 C12 C13 1.1(2)
C11 C12 C13 C14 -1.1(2)
C12 C13 C14 C9 -0.8(2)
C12 C13 C14 P3 179.53(12)
C10 C9 C14 C13 2.5(2)
P1 C9 C14 C13 -179.09(12)
C10 C9 C14 P3 -177.72(12)
P1 C9 C14 P3 0.64(17)
C21 P3 C14 C13 -48.90(14)
C15 P3 C14 C13 56.01(14)
Ir1 P3 C14 C13 -170.71(12)
C21 P3 C14 C9 131.37(12)
C15 P3 C14 C9 -123.71(12)
Ir1 P3 C14 C9 9.56(13)
C14 P3 C15 C16 84.86(13)
C21 P3 C15 C16 -171.50(12)
Ir1 P3 C15 C16 -36.72(14)
C14 P3 C15 C20 -89.73(15)
C21 P3 C15 C20 13.91(16)
Ir1 P3 C15 C20 148.69(12)
C20 C15 C16 C17 -2.7(2)
P3 C15 C16 C17 -177.60(13)
C15 C16 C17 C18 0.8(3)
C16 C17 C18 C19 1.2(3)
C17 C18 C19 C20 -1.2(3)
C18 C19 C20 C15 -0.8(3)
C16 C15 C20 C19 2.7(2)
P3 C15 C20 C19 177.25(14)
C14 P3 C21 C26 -34.71(15)
C15 P3 C21 C26 -136.70(14)
Ir1 P3 C21 C26 82.65(14)
C14 P3 C21 C22 150.96(14)
C15 P3 C21 C22 48.97(15)
Ir1 P3 C21 C22 -91.68(14)
C26 C21 C22 C23 1.4(3)
P3 C21 C22 C23 175.82(13)
C21 C22 C23 C24 -0.1(3)
C22 C23 C24 C25 -1.3(3)
C23 C24 C25 C26 1.4(3)
C24 C25 C26 C21 0.0(3)
C22 C21 C26 C25 -1.3(3)
P3 C21 C26 C25 -175.90(15)
C9 P1 C27 C32 -122.26(13)
Ir1 P1 C27 C32 -13.14(14)
C9 P1 C27 C28 63.45(14)
Ir1 P1 C27 C28 172.57(12)
C32 C27 C28 C29 1.8(2)
P1 C27 C28 C29 176.27(13)
C27 C28 C29 C30 -0.3(3)
C28 C29 C30 C31 -1.0(3)
C29 C30 C31 C32 0.7(3)
C30 C31 C32 C27 0.8(3)
C30 C31 C32 P2 -172.58(14)
C28 C27 C32 C31 -2.1(2)
P1 C27 C32 C31 -176.50(13)
C28 C27 C32 P2 171.91(12)
P1 C27 C32 P2 -2.52(17)
C33 P2 C32 C31 -34.07(16)
C39 P2 C32 C31 69.87(16)
Ir1 P2 C32 C31 -168.63(13)
C33 P2 C32 C27 152.26(12)
C39 P2 C32 C27 -103.80(13)
Ir1 P2 C32 C27 17.70(13)
C32 P2 C33 C34 -112.73(14)
C39 P2 C33 C34 142.89(14)
Ir1 P2 C33 C34 14.38(16)
C32 P2 C33 C38 67.83(16)
C39 P2 C33 C38 -36.55(16)
Ir1 P2 C33 C38 -165.06(12)
C38 C33 C34 C35 -2.0(2)
P2 C33 C34 C35 178.51(13)
C33 C34 C35 C36 0.7(3)
C34 C35 C36 C37 1.0(3)
C35 C36 C37 C38 -1.2(3)
C36 C37 C38 C33 -0.2(3)
C34 C33 C38 C37 1.8(3)
P2 C33 C38 C37 -178.76(14)
C32 P2 C39 C44 28.06(16)
C33 P2 C39 C44 137.53(15)
Ir1 P2 C39 C44 -89.25(14)
C32 P2 C39 C40 -156.02(14)
C33 P2 C39 C40 -46.56(15)
Ir1 P2 C39 C40 86.67(14)
C44 C39 C40 C41 0.6(3)
P2 C39 C40 C41 -175.36(14)
C39 C40 C41 C42 -1.9(3)
C40 C41 C42 C43 1.1(3)
C41 C42 C43 C44 1.0(3)
C42 C43 C44 C39 -2.3(3)
C40 C39 C44 C43 1.4(3)
P2 C39 C44 C43 177.42(15)
C50 C45 C46 C47 0.58(18)
C51 C45 C46 C47 -179.62(19)
C45 C46 C47 C48 0.85(19)
C46 C47 C48 C49 -1.5(3)
C47 C48 C49 C50 0.7(4)
C48 C49 C50 C45 0.8(4)
C46 C45 C50 C49 -1.4(3)
C51 C45 C50 C49 178.8(2)
C57 C52 C53 C54 -0.1(3)
C58 C52 C53 C54 -179.8(3)
C52 C53 C54 C55 -0.1(3)
C53 C54 C55 C56 0.2(5)
C54 C55 C56 C57 -0.1(7)
C53 C52 C57 C56 0.1(5)
C58 C52 C57 C56 179.8(4)
C55 C56 C57 C52 0.0(7)
C64 C59 C60 C61 -0.1(3)
C65 C59 C60 C61 180.0(2)
C59 C60 C61 C62 0.0(3)
C60 C61 C62 C63 0.1(5)
C61 C62 C63 C64 0.0(7)
C62 C63 C64 C59 -0.2(7)
C60 C59 C64 C63 0.2(5)
C65 C59 C64 C63 -179.8(4)
